data_7059081
loop_
_publ_author_name
'Podjed, Nina'
'Stare, Petra'
'Koro\<sec, Romana Cerc'
'Alcaide, Mar\'ia M.'
'L\'opez-Serrano, Joaqu\'in'
'Modec, Barbara'

_publ_section_title
;
 3-Amino-1-propanol and N-methylaminoethanol: coordination to zinc(ii) vs.
 decomposition to ammonia
;
_journal_issue 2
_journal_name_full 'New Journal of Chemistry'
_journal_page_first 387
_journal_page_last 400
_journal_paper_doi 10.1039/C9NJ05005A
_journal_volume 44
_journal_year 2020
_chemical_formula_moiety 'C23 H21 N3 O5 Zn, C2 H3 N'
_chemical_formula_sum 'C25 H24 N4 O5 Zn'
_chemical_formula_weight 525.85
_space_group_crystal_system triclinic
_space_group_IT_number 2
_space_group_name_Hall '-P 1'
_space_group_name_H-M_alt 'P -1'
_atom_sites_solution_hydrogens mixed
_atom_sites_solution_primary dual
_audit_creation_date 2019-07-31
_audit_creation_method
;
Olex2 1.2
(compiled 2018.05.29 svn.r3508 for OlexSys, GUI svn.r5506)
;
_audit_update_record
;
2019-11-06 deposited with the CCDC.	2019-11-20 downloaded from the CCDC.
;
_cell_angle_alpha 68.924(4)
_cell_angle_beta 84.619(3)
_cell_angle_gamma 71.212(4)
_cell_formula_units_Z 2
_cell_length_a 7.8724(2)
_cell_length_b 11.3651(5)
_cell_length_c 14.9498(5)
_cell_measurement_reflns_used 5060
_cell_measurement_temperature 150.00(10)
_cell_measurement_theta_max 29.8430
_cell_measurement_theta_min 3.4520
_cell_volume 1181.22(8)
_computing_cell_refinement 'CrysAlisPro 1.171.38.46 (Rigaku OD, 2015)'
_computing_data_collection 'CrysAlisPro 1.171.38.46 (Rigaku OD, 2015)'
_computing_data_reduction 'CrysAlisPro 1.171.38.46 (Rigaku OD, 2015)'
_computing_molecular_graphics 'Olex2 (Dolomanov et al., 2009)'
_computing_publication_material 'Olex2 (Dolomanov et al., 2009)'
_computing_structure_refinement 'ShelXL (Sheldrick, 2015)'
_computing_structure_solution 'ShelXT (Sheldrick, 2015)'
_diffrn_ambient_environment N~2~
_diffrn_ambient_temperature 150.00(10)
_diffrn_detector 'CCD plate'
_diffrn_detector_area_resol_mean 10.4933
_diffrn_detector_type Atlas
_diffrn_measured_fraction_theta_full 0.999
_diffrn_measured_fraction_theta_max 0.869
_diffrn_measurement_details
;
List of Runs (angles in degrees, time in seconds):

  # Type    Start    End  Width  t~exp~   \w     \q     \k     \f   Frames
#--------------------------------------------------------------------------
  1  \w    -53.00  54.00   1.00    5.00    --  -14.04  19.00 -90.00  107
  2  \w     16.00  42.00   1.00    5.00    --   14.04 -57.00-120.00   26
  3  \w    -20.00  27.00   1.00    5.00    --  -14.04 -99.00-120.00   47
  4  \w    -11.00  89.00   1.00    5.00    --   14.04  37.00-180.00  100
  5  \w     12.00  39.00   1.00    5.00    --   14.04 -77.00  30.00   27
  6  \w    -19.00  54.00   1.00    5.00    --   14.04 -99.00  30.00   73
  7  \w     49.00  74.00   1.00    5.00    --   14.04-178.00   0.00   25
  8  \w     54.00  79.00   1.00    5.00    --   14.04 178.00  90.00   25
;
_diffrn_measurement_device 'four-circle diffractometer'
_diffrn_measurement_device_type 'SuperNova, Dual, Cu at zero, Atlas'
_diffrn_measurement_method '\w scans'
_diffrn_orient_matrix_type 'CrysAlisPro convention (1999,Acta A55,543-557)'
_diffrn_orient_matrix_UB_11 -0.0341124000
_diffrn_orient_matrix_UB_12 0.0648083000
_diffrn_orient_matrix_UB_13 0.0020820000
_diffrn_orient_matrix_UB_21 0.0082596000
_diffrn_orient_matrix_UB_22 0.0273730000
_diffrn_orient_matrix_UB_23 -0.0503541000
_diffrn_orient_matrix_UB_31 -0.0884938000
_diffrn_orient_matrix_UB_32 0.0010670000
_diffrn_orient_matrix_UB_33 -0.0068683000
_diffrn_radiation_monochromator mirror
_diffrn_radiation_probe x-ray
_diffrn_radiation_type MoK\a
_diffrn_radiation_wavelength 0.71073
_diffrn_reflns_av_R_equivalents 0.0361
_diffrn_reflns_av_unetI/netI 0.0477
_diffrn_reflns_Laue_measured_fraction_full 0.999
_diffrn_reflns_Laue_measured_fraction_max 0.869
_diffrn_reflns_limit_h_max 10
_diffrn_reflns_limit_h_min -10
_diffrn_reflns_limit_k_max 15
_diffrn_reflns_limit_k_min -14
_diffrn_reflns_limit_l_max 20
_diffrn_reflns_limit_l_min -15
_diffrn_reflns_number 13581
_diffrn_reflns_point_group_measured_fraction_full 0.999
_diffrn_reflns_point_group_measured_fraction_max 0.869
_diffrn_reflns_theta_full 25.242
_diffrn_reflns_theta_max 30.331
_diffrn_reflns_theta_min 2.851
_diffrn_source 'micro-focus sealed X-ray tube'
_diffrn_source_type 'SuperNova (Mo) X-ray Source'
_exptl_absorpt_coefficient_mu 1.084
_exptl_absorpt_correction_T_max 1.00000
_exptl_absorpt_correction_T_min 0.92296
_exptl_absorpt_correction_type multi-scan
_exptl_absorpt_process_details
;
CrysAlisPro 1.171.38.46 (Rigaku Oxford Diffraction, 2015)
Empirical absorption correction using spherical harmonics,
 implemented in SCALE3 ABSPACK scaling algorithm.
;
_exptl_crystal_colour colourless
_exptl_crystal_density_diffrn 1.478
_exptl_crystal_density_meas ?
_exptl_crystal_density_method 'not measured'
_exptl_crystal_description block
_exptl_crystal_F_000 544
_exptl_crystal_size_max 0.4
_exptl_crystal_size_mid 0.3
_exptl_crystal_size_min 0.1
_refine_diff_density_max 0.388
_refine_diff_density_min -0.414
_refine_diff_density_rms 0.070
_refine_ls_extinction_method none
_refine_ls_goodness_of_fit_ref 1.058
_refine_ls_hydrogen_treatment mixed
_refine_ls_matrix_type full
_refine_ls_number_parameters 401
_refine_ls_number_reflns 6173
_refine_ls_number_restraints 0
_refine_ls_restrained_S_all 1.058
_refine_ls_R_factor_all 0.0513
_refine_ls_R_factor_gt 0.0373
_refine_ls_shift/su_max 0.000
_refine_ls_shift/su_mean 0.000
_refine_ls_structure_factor_coef Fsqd
_refine_ls_weighting_details 'w=1/[\s^2^(Fo^2^)+(0.0329P)^2^+0.5190P] where P=(Fo^2^+2Fc^2^)/3'
_refine_ls_weighting_scheme calc
_refine_ls_wR_factor_gt 0.0811
_refine_ls_wR_factor_ref 0.0904
_reflns_Friedel_coverage 0.000
_reflns_number_gt 5107
_reflns_number_total 6173
_reflns_threshold_expression 'I > 2\s(I)'
_cod_data_source_file c9nj05005a3.cif
_cod_data_source_block 2a
_cod_depositor_comments
;
The following automatic conversions were performed:

data item '_exptl_crystal_density_meas' value 'not measured' was
changed to '?' -- the value is perceived as not measured.

Automatic conversion script
Id: cif_fix_values 6909 2019-04-08 15:41:33Z antanas 

 Adding full bibliography for 7059078--7059083.cif.

 Adding full bibliography for 7059078--7059083.cif.
;
_cod_database_code 7059081
_shelx_shelxl_version_number 2018/3
_shelx_space_group_comment
;
The symmetry employed for this shelxl refinement is uniquely defined
by the following loop, which should always be used as a source of
symmetry information in preference to the above space-group names.
They are only intended as comments.
;
_shelx_estimated_absorpt_t_max 0.899
_shelx_estimated_absorpt_t_min 0.671

loop_
_space_group_symop_operation_xyz
'x, y, z'
'-x, -y, -z'

loop_
_atom_site_label
_atom_site_type_symbol
_atom_site_fract_x
_atom_site_fract_y
_atom_site_fract_z
_atom_site_U_iso_or_equiv
_atom_site_adp_type
_atom_site_occupancy
_atom_site_site_symmetry_order
_atom_site_calc_flag
_atom_site_refinement_flags_posn
Zn1 Zn 0.31955(3) 0.39335(2) 0.29446(2) 0.02085(8) Uani 1 1 d .
O1 O 0.26252(19) 0.30615(15) 0.21197(10) 0.0277(3) Uani 1 1 d .
O2 O 0.56157(17) 0.37154(14) 0.34365(10) 0.0252(3) Uani 1 1 d .
O3 O 0.1779(2) 0.57409(17) 0.49705(12) 0.0371(4) Uani 1 1 d .
H3 H 0.186(3) 0.568(3) 0.5521(19) 0.033(7) Uiso 1 1 d .
O11 O 0.2006(2) 0.12765(16) 0.21290(12) 0.0396(4) Uani 1 1 d .
O22 O 0.7894(2) 0.45466(17) 0.31356(11) 0.0354(4) Uani 1 1 d .
N1 N 0.2886(2) 0.21450(16) 0.40339(12) 0.0199(3) Uani 1 1 d .
N2 N 0.4174(2) 0.52357(16) 0.16963(11) 0.0206(3) Uani 1 1 d .
N3 N 0.1080(2) 0.52822(18) 0.32997(13) 0.0222(3) Uani 1 1 d .
H3A H 0.105(3) 0.508(2) 0.3924(18) 0.027(6) Uiso 1 1 d .
H3B H 0.014(3) 0.519(3) 0.3119(18) 0.039(7) Uiso 1 1 d .
C10 C 0.3067(2) 0.16915(19) 0.50156(13) 0.0197(4) Uani 1 1 d .
C11 C 0.3471(3) 0.2476(2) 0.54633(15) 0.0239(4) Uani 1 1 d .
H11 H 0.358(3) 0.332(2) 0.5092(17) 0.031(6) Uiso 1 1 d .
C12 C 0.3664(3) 0.2024(2) 0.64418(15) 0.0281(4) Uani 1 1 d .
H12 H 0.388(3) 0.259(3) 0.6715(18) 0.036(7) Uiso 1 1 d .
C13 C 0.3488(3) 0.0778(2) 0.70098(16) 0.0321(5) Uani 1 1 d .
H13 H 0.372(3) 0.046(2) 0.7701(18) 0.035(6) Uiso 1 1 d .
C14 C 0.3103(3) 0.0007(2) 0.65914(16) 0.0294(5) Uani 1 1 d .
H14 H 0.304(3) -0.083(3) 0.6964(18) 0.033(6) Uiso 1 1 d .
C15 C 0.2864(2) 0.0443(2) 0.55841(15) 0.0239(4) Uani 1 1 d .
C16 C 0.2432(3) -0.0307(2) 0.51197(16) 0.0277(4) Uani 1 1 d .
H16 H 0.230(3) -0.113(3) 0.5481(18) 0.037(7) Uiso 1 1 d .
C17 C 0.2221(3) 0.0179(2) 0.41448(16) 0.0261(4) Uani 1 1 d .
H17 H 0.194(3) -0.027(3) 0.3814(18) 0.036(7) Uiso 1 1 d .
C18 C 0.2483(2) 0.1406(2) 0.36260(14) 0.0220(4) Uani 1 1 d .
C19 C 0.2347(3) 0.1943(2) 0.25328(15) 0.0257(4) Uani 1 1 d .
C20 C 0.3425(2) 0.59484(19) 0.07920(14) 0.0210(4) Uani 1 1 d .
C21 C 0.1730(3) 0.5917(2) 0.05768(16) 0.0277(4) Uani 1 1 d .
H21 H 0.116(3) 0.538(2) 0.1050(17) 0.031(6) Uiso 1 1 d .
C22 C 0.0973(3) 0.6634(2) -0.03204(16) 0.0324(5) Uani 1 1 d .
H22 H -0.012(3) 0.657(2) -0.0460(17) 0.036(7) Uiso 1 1 d .
C23 C 0.1856(3) 0.7405(2) -0.10387(16) 0.0351(5) Uani 1 1 d .
H23 H 0.131(3) 0.792(2) -0.1670(18) 0.035(7) Uiso 1 1 d .
C24 C 0.3490(3) 0.7442(2) -0.08535(16) 0.0321(5) Uani 1 1 d .
H24 H 0.409(3) 0.794(3) -0.1322(18) 0.039(7) Uiso 1 1 d .
C25 C 0.4321(3) 0.6717(2) 0.00678(14) 0.0251(4) Uani 1 1 d .
C26 C 0.5992(3) 0.6744(2) 0.03088(16) 0.0330(5) Uani 1 1 d .
H26 H 0.653(3) 0.724(3) -0.0147(19) 0.044(7) Uiso 1 1 d .
C27 C 0.6695(3) 0.6046(2) 0.12127(16) 0.0306(5) Uani 1 1 d .
H27 H 0.776(3) 0.604(3) 0.1405(18) 0.039(7) Uiso 1 1 d .
C28 C 0.5750(2) 0.5285(2) 0.18862(14) 0.0216(4) Uani 1 1 d .
C29 C 0.6494(2) 0.4451(2) 0.29007(14) 0.0233(4) Uani 1 1 d .
C31 C 0.0983(3) 0.6705(2) 0.28951(16) 0.0264(4) Uani 1 1 d .
H31A H -0.024(3) 0.725(2) 0.2968(16) 0.025(6) Uiso 1 1 d .
H31B H 0.120(3) 0.691(2) 0.2210(17) 0.024(6) Uiso 1 1 d .
C32 C 0.2366(3) 0.6979(2) 0.33673(16) 0.0263(4) Uani 1 1 d .
H32A H 0.356(3) 0.628(2) 0.3414(16) 0.030(6) Uiso 1 1 d .
H32B H 0.245(3) 0.783(3) 0.2979(18) 0.039(7) Uiso 1 1 d .
C33 C 0.1908(3) 0.7001(2) 0.43705(16) 0.0279(4) Uani 1 1 d .
H33A H 0.281(3) 0.722(2) 0.4593(16) 0.027(6) Uiso 1 1 d .
H33B H 0.074(3) 0.768(3) 0.4362(17) 0.036(7) Uiso 1 1 d .
N4 N 0.2339(6) 0.1086(3) -0.0823(2) 0.0921(11) Uani 1 1 d .
C41 C 0.2342(5) 0.0368(3) -0.0064(2) 0.0634(9) Uani 1 1 d .
C42 C 0.2337(6) -0.0533(3) 0.0906(2) 0.0736(11) Uani 1 1 d .
H42A H 0.145704 -0.097095 0.095106 0.110 Uiso 1 1 calc GR
H42B H 0.204870 -0.004529 0.133647 0.110 Uiso 1 1 calc GR
H42C H 0.350153 -0.118099 0.107386 0.110 Uiso 1 1 calc GR

loop_
_atom_site_aniso_label
_atom_site_aniso_U_11
_atom_site_aniso_U_22
_atom_site_aniso_U_33
_atom_site_aniso_U_23
_atom_site_aniso_U_13
_atom_site_aniso_U_12
Zn1 0.02295(12) 0.02109(13) 0.02126(13) -0.00505(9) -0.00008(8) -0.01291(9)
O1 0.0381(8) 0.0288(8) 0.0214(7) -0.0071(6) -0.0003(6) -0.0186(6)
O2 0.0238(7) 0.0280(8) 0.0233(7) -0.0018(6) -0.0039(5) -0.0143(6)
O3 0.0663(11) 0.0318(9) 0.0222(9) -0.0057(7) -0.0016(7) -0.0303(8)
O11 0.0580(11) 0.0303(9) 0.0375(10) -0.0121(8) -0.0158(8) -0.0177(8)
O22 0.0315(8) 0.0528(11) 0.0291(8) -0.0091(8) -0.0009(6) -0.0280(8)
N1 0.0198(8) 0.0187(8) 0.0231(8) -0.0062(7) -0.0002(6) -0.0096(6)
N2 0.0220(8) 0.0217(8) 0.0220(8) -0.0081(7) 0.0021(6) -0.0116(6)
N3 0.0217(8) 0.0271(9) 0.0221(9) -0.0081(7) 0.0010(6) -0.0138(7)
C10 0.0166(8) 0.0196(9) 0.0211(9) -0.0043(8) -0.0001(7) -0.0065(7)
C11 0.0230(9) 0.0224(10) 0.0270(10) -0.0078(8) 0.0018(7) -0.0091(8)
C12 0.0285(10) 0.0332(12) 0.0246(11) -0.0124(9) 0.0006(8) -0.0093(9)
C13 0.0313(11) 0.0345(13) 0.0237(11) -0.0065(10) 0.0030(8) -0.0063(9)
C14 0.0324(11) 0.0219(11) 0.0265(11) -0.0004(9) 0.0038(8) -0.0085(9)
C15 0.0211(9) 0.0189(10) 0.0282(11) -0.0045(8) 0.0024(7) -0.0062(7)
C16 0.0260(10) 0.0190(10) 0.0354(12) -0.0045(9) 0.0025(8) -0.0098(8)
C17 0.0282(10) 0.0197(10) 0.0340(12) -0.0097(9) -0.0026(8) -0.0110(8)
C18 0.0201(9) 0.0212(10) 0.0257(10) -0.0069(8) -0.0015(7) -0.0085(7)
C19 0.0260(10) 0.0255(11) 0.0291(11) -0.0104(9) -0.0050(8) -0.0098(8)
C20 0.0247(9) 0.0196(10) 0.0213(10) -0.0086(8) 0.0020(7) -0.0089(7)
C21 0.0268(10) 0.0305(12) 0.0264(11) -0.0068(9) 0.0007(8) -0.0134(9)
C22 0.0278(11) 0.0385(13) 0.0293(11) -0.0098(10) -0.0043(8) -0.0092(9)
C23 0.0377(12) 0.0367(13) 0.0222(11) -0.0033(10) -0.0029(9) -0.0069(10)
C24 0.0342(11) 0.0338(12) 0.0221(11) -0.0029(9) 0.0049(8) -0.0116(9)
C25 0.0273(10) 0.0249(11) 0.0228(10) -0.0086(8) 0.0059(8) -0.0089(8)
C26 0.0312(11) 0.0383(13) 0.0279(11) -0.0037(10) 0.0079(9) -0.0198(10)
C27 0.0267(11) 0.0377(13) 0.0309(12) -0.0091(10) 0.0045(8) -0.0189(9)
C28 0.0236(9) 0.0229(10) 0.0220(10) -0.0096(8) 0.0021(7) -0.0105(8)
C29 0.0199(9) 0.0278(11) 0.0261(10) -0.0112(9) 0.0022(7) -0.0109(8)
C31 0.0260(10) 0.0226(10) 0.0266(11) -0.0052(9) -0.0012(8) -0.0056(8)
C32 0.0311(11) 0.0210(10) 0.0305(11) -0.0091(9) 0.0056(8) -0.0141(9)
C33 0.0340(11) 0.0231(11) 0.0320(12) -0.0105(9) 0.0019(9) -0.0153(9)
N4 0.181(4) 0.075(2) 0.0465(18) -0.0288(17) 0.026(2) -0.070(2)
C41 0.113(3) 0.054(2) 0.0469(18) -0.0339(16) 0.0234(17) -0.0444(19)
C42 0.139(3) 0.0465(19) 0.0462(18) -0.0237(15) 0.0232(19) -0.040(2)

loop_
_atom_type_symbol
_atom_type_description
_atom_type_scat_dispersion_real
_atom_type_scat_dispersion_imag
_atom_type_scat_source
C C 0.0033 0.0016 'International Tables Vol C Tables 4.2.6.8 and 6.1.1.4'
H H 0.0000 0.0000 'International Tables Vol C Tables 4.2.6.8 and 6.1.1.4'
N N 0.0061 0.0033 'International Tables Vol C Tables 4.2.6.8 and 6.1.1.4'
O O 0.0106 0.0060 'International Tables Vol C Tables 4.2.6.8 and 6.1.1.4'
Zn Zn 0.2839 1.4301 'International Tables Vol C Tables 4.2.6.8 and 6.1.1.4'

loop_
_geom_angle_atom_site_label_1
_geom_angle_atom_site_label_2
_geom_angle_atom_site_label_3
_geom_angle
O1 Zn1 O2 128.35(6)
O1 Zn1 N1 79.77(6)
O1 Zn1 N2 89.64(6)
O1 Zn1 N3 116.44(7)
O2 Zn1 N1 95.24(6)
O2 Zn1 N2 78.79(6)
O2 Zn1 N3 115.16(7)
N1 Zn1 N2 160.85(6)
N3 Zn1 N1 98.19(6)
N3 Zn1 N2 100.81(6)
C19 O1 Zn1 117.91(13)
C29 O2 Zn1 117.42(12)
C10 N1 Zn1 131.21(13)
C18 N1 Zn1 110.03(13)
C18 N1 C10 118.75(16)
C20 N2 Zn1 130.14(12)
C28 N2 Zn1 110.99(13)
C28 N2 C20 118.86(16)
C31 N3 Zn1 118.38(13)
N1 C10 C11 119.49(17)
N1 C10 C15 120.87(18)
C11 C10 C15 119.64(18)
C12 C11 C10 119.7(2)
C11 C12 C13 121.0(2)
C14 C13 C12 120.2(2)
C13 C14 C15 120.8(2)
C14 C15 C10 118.71(19)
C16 C15 C10 118.39(18)
C16 C15 C14 122.90(19)
C17 C16 C15 119.58(19)
C16 C17 C18 119.0(2)
N1 C18 C17 123.39(19)
N1 C18 C19 116.41(17)
C17 C18 C19 120.19(18)
O1 C19 C18 115.88(17)
O11 C19 O1 125.8(2)
O11 C19 C18 118.29(19)
N2 C20 C21 119.69(17)
N2 C20 C25 121.04(17)
C21 C20 C25 119.27(18)
C22 C21 C20 119.8(2)
C21 C22 C23 121.0(2)
C24 C23 C22 120.4(2)
C23 C24 C25 120.5(2)
C20 C25 C24 119.06(18)
C26 C25 C20 117.90(19)
C26 C25 C24 123.03(19)
C27 C26 C25 119.98(19)
C26 C27 C28 118.9(2)
N2 C28 C27 123.26(19)
N2 C28 C29 115.40(16)
C27 C28 C29 121.34(17)
O2 C29 C28 116.89(16)
O22 C29 O2 125.38(19)
O22 C29 C28 117.73(17)
N3 C31 C32 111.57(17)
C33 C32 C31 114.38(17)
O3 C33 C32 109.08(18)
N4 C41 C42 179.4(4)

loop_
_geom_bond_atom_site_label_1
_geom_bond_atom_site_label_2
_geom_bond_distance
Zn1 O1 1.9935(14)
Zn1 O2 2.0149(13)
Zn1 N1 2.1695(16)
Zn1 N2 2.1785(15)
Zn1 N3 2.0445(17)
O1 C19 1.278(2)
O2 C29 1.267(2)
O3 C33 1.420(3)
O11 C19 1.225(3)
O22 C29 1.236(2)
N1 C10 1.374(2)
N1 C18 1.324(2)
N2 C20 1.373(2)
N2 C28 1.320(2)
N3 C31 1.488(3)
C10 C11 1.412(3)
C10 C15 1.419(3)
C11 C12 1.370(3)
C12 C13 1.409(3)
C13 C14 1.361(3)
C14 C15 1.416(3)
C15 C16 1.407(3)
C16 C17 1.365(3)
C17 C18 1.402(3)
C18 C19 1.526(3)
C20 C21 1.415(3)
C20 C25 1.416(3)
C21 C22 1.367(3)
C22 C23 1.407(3)
C23 C24 1.358(3)
C24 C25 1.418(3)
C25 C26 1.409(3)
C26 C27 1.360(3)
C27 C28 1.401(3)
C28 C29 1.522(3)
C31 C32 1.517(3)
C32 C33 1.516(3)
N4 C41 1.135(4)
C41 C42 1.443(4)

loop_
_geom_hbond_atom_site_label_D
_geom_hbond_atom_site_label_H
_geom_hbond_atom_site_label_A
_geom_hbond_distance_DH
_geom_hbond_distance_HA
_geom_hbond_distance_DA
_geom_hbond_angle_DHA
_geom_hbond_site_symmetry_A
_geom_hbond_publ_flag
O3 H3 O22 0.81(3) 1.95(3) 2.758(2) 177(3) 2_666 yes
N3 H3A O3 0.88(2) 2.16(2) 2.862(2) 137(2) . yes
N3 H3B O22 0.86(3) 2.12(3) 2.943(2) 161(2) 1_455 yes
